data_1520939
loop_
_publ_author_name
'Chen, J.-Z.'
'Shi, Y.-C.'
'Pan, Z.-L.'
'Peng, Z.-Z.'

_publ_section_title
;
 The crystal structure and crystal chemistry of a new mineral,
 pengzhizongite-6H
;
_journal_name_full 'Diqiu Kexue'
_journal_page_first 413
_journal_page_last 422
_journal_volume 14
_journal_year 1989
_chemical_formula_sum 'Al10.77 Fe1.05 H2 Mg2 O24 Sn1.21 Zn0.68'
_chemical_name_systematic
;
Mg2 (Zn0.68 Fe0.26 Al1.06) (Sn1.21 Fe0.79) Al9.71 O22 (O H)2
;
_space_group_IT_number 164
_symmetry_space_group_name_Hall '-P 3 2"'
_symmetry_space_group_name_H-M 'P -3 m 1'
_cell_angle_alpha 90
_cell_angle_beta 90
_cell_angle_gamma 120
_cell_formula_units_Z 1
_cell_length_a 5.692
_cell_length_b 5.692
_cell_length_c 13.785
_cell_volume 386.783
_citation_journal_id_ASTM DIKEEL
_cod_data_source_file Chen_DIKEEL_1989_666.cif
_cod_data_source_block H2Al10.77Fe1.05Mg2O24Sn1.21Zn0.68
_cod_original_cell_volume 386.7828
_cod_original_formula_sum 'H2 Al10.77 Fe1.05 Mg2 O24 Sn1.21 Zn0.68'
_cod_database_code 1520939

loop_
_symmetry_equiv_pos_as_xyz
x,y,z
-y,x-y,z
-x+y,-x,z
y,x,-z
-x,-x+y,-z
x-y,-y,-z
-x,-y,-z
y,-x+y,-z
x-y,x,-z
-y,-x,z
x,x-y,z
-x+y,y,z

loop_
_atom_site_label
_atom_site_type_symbol
_atom_site_fract_x
_atom_site_fract_y
_atom_site_fract_z
_atom_site_occupancy
_atom_site_U_iso_or_equiv
Fe1 Fe+3 0.3333 0.6667 0.0484 0.13 0.0
O3 O-2 0 0 0.2438 1 0.0
Fe2 Fe+3 0.3333 0.6667 0.2142 0.395 0.0
Sn1 Sn+4 0.3333 0.6667 0.2142 0.605 0.0
O2 O-2 0.16667 0.33334 0.0374 1 0.0
O5 O-2 0.6667 0.3333 0.4304 1 0.0
O1 O-2 0.6667 0.3333 0.0978 1 0.0
Al3 Al+3 0.3333 0.1667 0.1716 1 0.0
Al1 Al+3 0 0 0 1 0.0
Al2 Al+3 0.3333 0.6667 0.0484 0.53 0.0
Al4 Al+3 0.5 0.5 0.5 0.903 0.0
O6 O-2 0.16667 0.33334 0.4173 1 0.0
Mg1 Mg+2 0 0 0.3754 1 0.0
O4 O-2 0.5 0.5 0.2465 1 0.0
Zn1 Zn+2 0.3333 0.6667 0.0484 0.34 0.0
